data_1518097
loop_
_publ_author_name
'Oldenhof, Sander'
'Lutz, Martin'
'de Bruin, Bas'
'Ivar van der Vlugt, Jarl'
'Reek, Joost N. H.'

_publ_section_title
;
 Dehydrogenation of formic acid by Ir--bisMETAMORPhos complexes:
 experimental and computational insight into the role of a cooperative
 ligand
;
_journal_issue 2
_journal_name_full 'Chem. Sci.'
_journal_page_first 1027
_journal_paper_doi 10.1039/C4SC02555E
_journal_volume 6
_journal_year 2015
_chemical_formula_moiety 'C57 H71 Ir N2 O6 P2 S2, C H2 Cl2, 0.5(C4 H10 O)'
_chemical_formula_sum 'C60 H78 Cl2 Ir N2 O6.5 P2 S2'
_chemical_formula_weight 1320.40
_chemical_name_systematic
;
 ?
;
_space_group_crystal_system triclinic
_space_group_IT_number 2
_space_group_name_Hall '-P 1'
_space_group_name_H-M_alt 'P -1'
_symmetry_space_group_name_Hall '-P 1'
_symmetry_space_group_name_H-M 'P -1'
_atom_sites_solution_hydrogens mixed
_atom_sites_solution_primary heavy
_atom_sites_solution_secondary difmap
_audit_creation_method SHELXL-2013
_cell_angle_alpha 113.198(2)
_cell_angle_beta 95.475(2)
_cell_angle_gamma 105.211(1)
_cell_formula_units_Z 2
_cell_length_a 11.6106(3)
_cell_length_b 17.2668(6)
_cell_length_c 18.6161(4)
_cell_measurement_reflns_used 44333
_cell_measurement_temperature 150(2)
_cell_measurement_theta_max 27.58
_cell_measurement_theta_min 1.87
_cell_volume 3226.00(17)
_computing_cell_refinement Peakref
_computing_data_collection Apex2
_computing_data_reduction 'Eval15, Twinabs'
_computing_structure_refinement 'SHELXL-2013 (Sheldrick, 2013)'
_computing_structure_solution SHELXT
_diffrn_ambient_temperature 150(2)
_diffrn_measured_fraction_theta_full 1.000
_diffrn_measured_fraction_theta_max 0.981
_diffrn_measurement_device_type 'Bruker Kappa ApexII'
_diffrn_measurement_method '\f and \w scans'
_diffrn_radiation_type MoK\a
_diffrn_radiation_wavelength 0.71073
_diffrn_reflns_av_R_equivalents 0.0179
_diffrn_reflns_av_unetI/netI 0.0166
_diffrn_reflns_Laue_measured_fraction_full 1.000
_diffrn_reflns_Laue_measured_fraction_max 0.981
_diffrn_reflns_limit_h_max 15
_diffrn_reflns_limit_h_min -15
_diffrn_reflns_limit_k_max 22
_diffrn_reflns_limit_k_min -22
_diffrn_reflns_limit_l_max 23
_diffrn_reflns_limit_l_min -24
_diffrn_reflns_number 50934
_diffrn_reflns_point_group_measured_fraction_full 1.000
_diffrn_reflns_point_group_measured_fraction_max 0.981
_diffrn_reflns_theta_full 25.242
_diffrn_reflns_theta_max 27.718
_diffrn_reflns_theta_min 1.865
_diffrn_source 'sealed tube'
_exptl_absorpt_coefficient_mu 2.314
_exptl_absorpt_correction_T_max 0.75
_exptl_absorpt_correction_T_min 0.59
_exptl_absorpt_correction_type multi-scan
_exptl_absorpt_process_details TWINABS-2012/1
_exptl_crystal_colour colourless
_exptl_crystal_density_diffrn 1.359
_exptl_crystal_description needle
_exptl_crystal_F_000 1354
_exptl_crystal_size_max 0.52
_exptl_crystal_size_mid 0.12
_exptl_crystal_size_min 0.11
_refine_diff_density_max 3.458
_refine_diff_density_min -1.141
_refine_diff_density_rms 0.106
_refine_ls_extinction_method none
_refine_ls_goodness_of_fit_ref 1.073
_refine_ls_hydrogen_treatment constr
_refine_ls_matrix_type full
_refine_ls_number_parameters 718
_refine_ls_number_reflns 14853
_refine_ls_number_restraints 30
_refine_ls_restrained_S_all 1.075
_refine_ls_R_factor_all 0.0293
_refine_ls_R_factor_gt 0.0273
_refine_ls_shift/su_max 0.001
_refine_ls_shift/su_mean 0.000
_refine_ls_structure_factor_coef Fsqd
_refine_ls_weighting_details 'w=1/[\s^2^(Fo^2^)+(0.0534P)^2^+2.4464P] where P=(Fo^2^+2Fc^2^)/3'
_refine_ls_weighting_scheme calc
_refine_ls_wR_factor_gt 0.0777
_refine_ls_wR_factor_ref 0.0788
_reflns_Friedel_coverage 0.000
_reflns_number_gt 14073
_reflns_number_total 14853
_reflns_threshold_expression 'I > 2\s(I)'
_cod_data_source_file c4sc02555e2.cif
_cod_data_source_block l0612a
_cod_depositor_comments 'Adding full bibliography for 1518097.cif.'
_cod_original_cell_volume 3226.02(16)
_cod_original_formula_sum 'C60 H78 Cl2 Ir N2 O6.50 P2 S2'
_cod_database_code 1518097
_shelx_space_group_comment
;
The symmetry employed for this shelxl refinement is uniquely defined
by the following loop, which should always be used as a source of
symmetry information in preference to the above space-group names.
They are only intended as comments.
;
_shelxl_version_number 2013-4

loop_
_space_group_symop_operation_xyz
'x, y, z'
'-x, -y, -z'

loop_
_atom_site_label
_atom_site_type_symbol
_atom_site_fract_x
_atom_site_fract_y
_atom_site_fract_z
_atom_site_U_iso_or_equiv
_atom_site_adp_type
_atom_site_occupancy
_atom_site_site_symmetry_order
_atom_site_calc_flag
_atom_site_refinement_flags_posn
_atom_site_refinement_flags_adp
_atom_site_refinement_flags_occupancy
Ir1 Ir 0.12552(2) 0.08584(2) 0.20654(2) 0.01508(4) Uani 1 1 d . . .
H1 H 0.1509 0.0535 0.2677 0.050 Uiso 1 1 d . . .
S1 S 0.08333(5) -0.10601(4) 0.06978(3) 0.01699(11) Uani 1 1 d . . .
S2 S 0.35204(5) 0.23616(4) 0.32704(4) 0.01908(12) Uani 1 1 d . . .
P1 P -0.05752(6) -0.01999(4) 0.16260(4) 0.01648(12) Uani 1 1 d . . .
P2 P 0.10650(6) 0.19615(4) 0.31396(4) 0.01829(12) Uani 1 1 d . . .
O1 O -0.14114(16) 0.13353(12) 0.23099(10) 0.0187(3) Uani 1 1 d . . .
O2 O 0.17257(16) -0.01308(12) 0.11051(11) 0.0195(3) Uani 1 1 d . . .
O3 O 0.07965(17) -0.14709(12) -0.01561(11) 0.0225(4) Uani 1 1 d . . .
O4 O 0.31177(16) 0.17660(12) 0.23806(11) 0.0190(3) Uani 1 1 d . . .
O5 O 0.4072(2) 0.19457(13) 0.36754(13) 0.0316(5) Uani 1 1 d . . .
O6 O 0.10258(18) 0.13574(13) 0.11338(11) 0.0245(4) Uani 1 1 d . . .
H1O H 0.0501 0.1459 0.0880 0.050 Uiso 1 1 d . . .
H2O H 0.1414 0.1138 0.0783 0.050 Uiso 1 1 d . . .
N1 N -0.04567(19) -0.10745(14) 0.08635(13) 0.0204(4) Uani 1 1 d . . .
N2 N 0.2464(2) 0.26691(16) 0.36116(13) 0.0243(5) Uani 1 1 d . . .
C1 C -0.1846(2) -0.00028(17) 0.11547(14) 0.0173(5) Uani 1 1 d . . .
C2 C -0.2057(2) 0.08005(17) 0.15270(15) 0.0180(5) Uani 1 1 d . . .
C3 C -0.2826(2) 0.11008(17) 0.11602(15) 0.0200(5) Uani 1 1 d . . .
C4 C -0.3479(2) 0.05123(18) 0.03794(16) 0.0228(5) Uani 1 1 d . . .
H4 H -0.4010 0.0687 0.0099 0.027 Uiso 1 1 calc R U .
C5 C -0.3361(2) -0.03289(19) 0.00063(16) 0.0234(5) Uani 1 1 d . . .
H5 H -0.3848 -0.0732 -0.0515 0.028 Uiso 1 1 calc R U .
C6 C -0.2548(2) -0.05900(17) 0.03799(15) 0.0199(5) Uani 1 1 d . . .
H6 H -0.2468 -0.1162 0.0113 0.024 Uiso 1 1 calc R U .
C7 C 0.0262(2) 0.26501(17) 0.29387(15) 0.0207(5) Uani 1 1 d . . .
C8 C -0.0920(2) 0.22257(17) 0.24721(15) 0.0195(5) Uani 1 1 d . . .
C9 C -0.1591(2) 0.26187(18) 0.21574(17) 0.0235(5) Uani 1 1 d . . .
C10 C -0.1031(3) 0.3524(2) 0.2375(2) 0.0335(7) Uani 1 1 d . . .
H10 H -0.1453 0.3831 0.2182 0.040 Uiso 1 1 calc R U .
C11 C 0.0138(3) 0.3985(2) 0.2871(2) 0.0384(7) Uani 1 1 d . . .
H11 H 0.0493 0.4604 0.3019 0.046 Uiso 1 1 calc R U .
C12 C 0.0790(3) 0.35552(19) 0.31505(19) 0.0300(6) Uani 1 1 d . . .
H12 H 0.1590 0.3875 0.3484 0.036 Uiso 1 1 calc R U .
C13 C -0.2871(2) 0.20434(19) 0.16367(17) 0.0236(5) Uani 1 1 d . . .
C14 C -0.3755(3) 0.2007(2) 0.22040(18) 0.0307(6) Uani 1 1 d . . .
H14A H -0.3497 0.1741 0.2542 0.046 Uiso 1 1 calc R U .
H14B H -0.4588 0.1645 0.1885 0.046 Uiso 1 1 calc R U .
H14C H -0.3737 0.2613 0.2544 0.046 Uiso 1 1 calc R U .
C15 C -0.3292(3) 0.2420(2) 0.1080(2) 0.0327(6) Uani 1 1 d . . .
H15A H -0.3302 0.3023 0.1401 0.049 Uiso 1 1 calc R U .
H15B H -0.4117 0.2037 0.0758 0.049 Uiso 1 1 calc R U .
H15C H -0.2726 0.2441 0.0725 0.049 Uiso 1 1 calc R U .
C16 C 0.1328(3) -0.17221(18) 0.11210(16) 0.0219(5) Uani 1 1 d . . .
C17 C 0.2487(3) -0.1422(2) 0.16401(18) 0.0283(6) Uani 1 1 d . . .
C18 C 0.2644(3) -0.1908(2) 0.20694(19) 0.0337(7) Uani 1 1 d . . .
H18 H 0.3406 -0.1708 0.2434 0.040 Uiso 1 1 calc R U .
C19 C 0.1750(3) -0.2662(2) 0.19912(19) 0.0340(7) Uani 1 1 d . . .
C20 C 0.0677(3) -0.2990(2) 0.1412(2) 0.0336(7) Uani 1 1 d . . .
H20 H 0.0082 -0.3536 0.1320 0.040 Uiso 1 1 calc R U .
C21 C 0.0445(3) -0.25448(19) 0.09610(17) 0.0273(6) Uani 1 1 d . . .
C22 C 0.3616(3) -0.0673(2) 0.1721(2) 0.0407(8) Uani 1 1 d . . .
H22 H 0.3361 -0.0353 0.1422 0.049 Uiso 1 1 calc R U .
C23 C 0.4194(4) -0.0003(3) 0.2583(3) 0.0546(11) Uani 1 1 d . . .
H23A H 0.3600 0.0272 0.2820 0.082 Uiso 1 1 calc R U .
H23B H 0.4915 0.0459 0.2602 0.082 Uiso 1 1 calc R U .
H23C H 0.4443 -0.0306 0.2888 0.082 Uiso 1 1 calc R U .
C24 C 0.4564(3) -0.1074(3) 0.1337(2) 0.0506(10) Uani 1 1 d . . .
H24A H 0.4887 -0.1339 0.1655 0.076 Uiso 1 1 calc R U .
H24B H 0.5236 -0.0604 0.1321 0.076 Uiso 1 1 calc R U .
H24C H 0.4174 -0.1536 0.0790 0.076 Uiso 1 1 calc R U .
C25 C 0.1974(4) -0.3105(2) 0.2530(2) 0.0436(8) Uani 1 1 d . . .
H25 H 0.2882 -0.2916 0.2719 0.052 Uiso 1 1 calc R U .
C26 C 0.1535(8) -0.4086(3) 0.2115(3) 0.100(2) Uani 1 1 d . . .
H26A H 0.1988 -0.4320 0.2405 0.149 Uiso 1 1 calc R U .
H26B H 0.1666 -0.4280 0.1568 0.149 Uiso 1 1 calc R U .
H26C H 0.0660 -0.4310 0.2096 0.149 Uiso 1 1 calc R U .
C27 C 0.1477(6) -0.2771(4) 0.3258(3) 0.0792(17) Uani 1 1 d . . .
H27A H 0.0580 -0.3000 0.3108 0.119 Uiso 1 1 calc R U .
H27B H 0.1756 -0.2117 0.3505 0.119 Uiso 1 1 calc R U .
H27C H 0.1768 -0.2974 0.3641 0.119 Uiso 1 1 calc R U .
C28 C -0.0723(3) -0.3010(2) 0.0298(2) 0.0366(7) Uani 1 1 d . . .
H28 H -0.0755 -0.2618 0.0024 0.044 Uiso 1 1 calc R U .
C29 C -0.0642(5) -0.3888(2) -0.0322(3) 0.0601(13) Uani 1 1 d . . .
H29A H 0.0065 -0.3760 -0.0556 0.090 Uiso 1 1 calc R U .
H29B H -0.1392 -0.4196 -0.0747 0.090 Uiso 1 1 calc R U .
H29C H -0.0548 -0.4268 -0.0060 0.090 Uiso 1 1 calc R U .
C30 C -0.1880(4) -0.3152(3) 0.0626(3) 0.0551(11) Uani 1 1 d . . .
H30A H -0.1877 -0.3540 0.0893 0.083 Uiso 1 1 calc R U .
H30B H -0.2603 -0.3431 0.0183 0.083 Uiso 1 1 calc R U .
H30C H -0.1900 -0.2575 0.1011 0.083 Uiso 1 1 calc R U .
C31 C -0.1184(2) -0.06190(17) 0.23135(15) 0.0210(5) Uani 1 1 d . . .
C32 C -0.0590(3) -0.1101(2) 0.25703(18) 0.0313(6) Uani 1 1 d . . .
H32 H 0.0143 -0.1172 0.2410 0.038 Uiso 1 1 calc R U .
C33 C -0.1067(3) -0.1475(2) 0.3059(2) 0.0382(7) Uani 1 1 d . . .
H33 H -0.0672 -0.1817 0.3220 0.046 Uiso 1 1 calc R U .
C34 C -0.2117(3) -0.1352(2) 0.3314(2) 0.0382(7) Uani 1 1 d . . .
H34 H -0.2443 -0.1612 0.3646 0.046 Uiso 1 1 calc R U .
C35 C -0.2686(3) -0.0852(3) 0.3085(2) 0.0417(8) Uani 1 1 d . . .
H35 H -0.3393 -0.0756 0.3271 0.050 Uiso 1 1 calc R U .
C36 C -0.2226(3) -0.0488(2) 0.25828(19) 0.0320(6) Uani 1 1 d . . .
H36 H -0.2626 -0.0148 0.2423 0.038 Uiso 1 1 calc R U .
C37 C 0.4661(2) 0.33631(17) 0.33999(16) 0.0207(5) Uani 1 1 d . . .
C38 C 0.4552(3) 0.37147(17) 0.28364(16) 0.0236(5) Uani 1 1 d . . .
C39 C 0.5519(3) 0.44405(19) 0.29174(19) 0.0318(6) Uani 1 1 d . . .
H39 H 0.5474 0.4665 0.2529 0.038 Uiso 1 1 calc R U .
C40 C 0.6554(3) 0.4852(2) 0.3546(2) 0.0359(7) Uani 1 1 d . . .
C41 C 0.6586(3) 0.4525(2) 0.41126(19) 0.0344(7) Uani 1 1 d . . .
H41 H 0.7273 0.4814 0.4554 0.041 Uiso 1 1 calc R U .
C42 C 0.5664(2) 0.37940(18) 0.40718(16) 0.0252(5) Uani 1 1 d . . .
C43 C 0.3433(3) 0.33770(18) 0.21558(16) 0.0242(5) Uani 1 1 d . . .
H43 H 0.2750 0.2959 0.2247 0.029 Uiso 1 1 calc R U .
C44 C 0.3694(3) 0.2862(2) 0.13407(18) 0.0319(6) Uani 1 1 d . . .
H44A H 0.4394 0.3250 0.1253 0.048 Uiso 1 1 calc R U .
H44B H 0.2972 0.2670 0.0915 0.048 Uiso 1 1 calc R U .
H44C H 0.3882 0.2339 0.1333 0.048 Uiso 1 1 calc R U .
C45 C 0.3010(3) 0.4144(2) 0.21436(19) 0.0344(7) Uani 1 1 d . . .
H45A H 0.3581 0.4487 0.1937 0.052 Uiso 1 1 calc R U .
H45B H 0.2989 0.4535 0.2689 0.052 Uiso 1 1 calc R U .
H45C H 0.2189 0.3900 0.1797 0.052 Uiso 1 1 calc R U .
C46 C 0.7555(4) 0.5675(3) 0.3625(2) 0.0548(11) Uani 1 1 d . . .
H46 H 0.7646 0.5603 0.3076 0.066 Uiso 1 1 calc R U .
C47 C 0.7171(5) 0.6503(3) 0.4031(4) 0.0761(16) Uani 1 1 d . . .
H47A H 0.6354 0.6402 0.3743 0.114 Uiso 1 1 calc R U .
H47B H 0.7760 0.7020 0.4021 0.114 Uiso 1 1 calc R U .
H47C H 0.7156 0.6615 0.4588 0.114 Uiso 1 1 calc R U .
C48 C 0.8797(5) 0.5837(4) 0.4114(4) 0.091(2) Uani 1 1 d . . .
H48A H 0.8759 0.6017 0.4679 0.136 Uiso 1 1 calc R U .
H48B H 0.9423 0.6310 0.4067 0.136 Uiso 1 1 calc R U .
H48C H 0.9008 0.5287 0.3912 0.136 Uiso 1 1 calc R U .
C49 C 0.5827(3) 0.3540(2) 0.47649(17) 0.0300(6) Uani 1 1 d . . .
H49 H 0.5018 0.3133 0.4741 0.036 Uiso 1 1 calc R U .
C50 C 0.6217(4) 0.4358(3) 0.5585(2) 0.0562(12) Uani 1 1 d . . .
H50A H 0.6160 0.4160 0.6011 0.084 Uiso 1 1 calc R U .
H50B H 0.5675 0.4713 0.5607 0.084 Uiso 1 1 calc R U .
H50C H 0.7063 0.4722 0.5660 0.084 Uiso 1 1 calc R U .
C51 C 0.6740(3) 0.3030(3) 0.4672(2) 0.0489(9) Uani 1 1 d . . .
H51A H 0.7534 0.3405 0.4669 0.073 Uiso 1 1 calc R U .
H51B H 0.6437 0.2485 0.4166 0.073 Uiso 1 1 calc R U .
H51C H 0.6832 0.2872 0.5120 0.073 Uiso 1 1 calc R U .
C52 C 0.0386(2) 0.16645(18) 0.38744(15) 0.0223(5) Uani 1 1 d . . .
C53 C -0.0620(3) 0.1884(2) 0.41299(17) 0.0305(6) Uani 1 1 d . . .
H53 H -0.0986 0.2203 0.3918 0.037 Uiso 1 1 calc R U .
C54 C -0.1093(3) 0.1634(3) 0.4697(2) 0.0392(7) Uani 1 1 d . . .
H54 H -0.1785 0.1779 0.4869 0.047 Uiso 1 1 calc R U .
C55 C -0.0557(3) 0.1178(2) 0.50077(19) 0.0383(7) Uani 1 1 d . . .
H55 H -0.0885 0.1006 0.5391 0.046 Uiso 1 1 calc R U .
C56 C 0.0453(3) 0.0968(2) 0.47657(19) 0.0356(7) Uani 1 1 d . . .
H56 H 0.0825 0.0658 0.4987 0.043 Uiso 1 1 calc R U .
C57 C 0.0924(3) 0.1209(2) 0.41977(17) 0.0292(6) Uani 1 1 d . . .
H57 H 0.1617 0.1063 0.4030 0.035 Uiso 1 1 calc R U .
Cl1 Cl 0.49519(16) 0.18475(13) 0.58208(10) 0.1023(6) Uani 1 1 d . . .
Cl2 Cl 0.33453(13) 0.01156(10) 0.46612(11) 0.0864(4) Uani 1 1 d . . .
C58 C 0.4576(4) 0.1048(3) 0.4827(3) 0.0651(12) Uani 1 1 d . . .
H58A H 0.5295 0.0861 0.4693 0.078 Uiso 1 1 calc R U .
H58B H 0.4361 0.1312 0.4469 0.078 Uiso 1 1 calc R U .
O7 O 0.4078(10) 0.6001(6) 0.0568(7) 0.105(3) Uani 0.5 1 d . U P
C59 C 0.4991(10) 0.6630(7) 0.1305(7) 0.074(3) Uani 0.5 1 d . U P
H59A H 0.5716 0.6896 0.1136 0.089 Uiso 0.5 1 calc R U P
H59B H 0.4658 0.7116 0.1575 0.089 Uiso 0.5 1 calc R U P
C60 C 0.5447(11) 0.6413(7) 0.1912(7) 0.082(3) Uani 0.5 1 d . U P
H60A H 0.6042 0.6951 0.2348 0.123 Uiso 0.5 1 calc R U P
H60B H 0.5845 0.5965 0.1685 0.123 Uiso 0.5 1 calc R U P
H60C H 0.4767 0.6175 0.2122 0.123 Uiso 0.5 1 calc R U P
C61 C 0.3579(15) 0.6123(9) -0.0049(8) 0.098(4) Uani 0.5 1 d . U P
H61A H 0.4290 0.6365 -0.0242 0.118 Uiso 0.5 1 calc R U P
H61B H 0.3271 0.6626 0.0211 0.118 Uiso 0.5 1 calc R U P
C62 C 0.2702(13) 0.5559(7) -0.0732(9) 0.100(4) Uani 0.5 1 d . U P
H62A H 0.2543 0.5889 -0.1034 0.150 Uiso 0.5 1 calc R U P
H62B H 0.1946 0.5307 -0.0592 0.150 Uiso 0.5 1 calc R U P
H62C H 0.2986 0.5076 -0.1062 0.150 Uiso 0.5 1 calc R U P

loop_
_atom_site_aniso_label
_atom_site_aniso_U_11
_atom_site_aniso_U_22
_atom_site_aniso_U_33
_atom_site_aniso_U_23
_atom_site_aniso_U_13
_atom_site_aniso_U_12
Ir1 0.01243(5) 0.01845(5) 0.01321(5) 0.00682(4) 0.00036(3) 0.00429(4)
S1 0.0162(3) 0.0197(3) 0.0152(3) 0.0076(2) 0.0016(2) 0.0067(2)
S2 0.0155(3) 0.0194(3) 0.0180(3) 0.0071(2) -0.0020(2) 0.0028(2)
P1 0.0137(3) 0.0195(3) 0.0153(3) 0.0076(2) 0.0016(2) 0.0046(2)
P2 0.0157(3) 0.0212(3) 0.0138(3) 0.0055(2) 0.0012(2) 0.0038(2)
O1 0.0189(8) 0.0198(8) 0.0155(8) 0.0070(7) 0.0018(7) 0.0050(7)
O2 0.0173(8) 0.0197(8) 0.0201(9) 0.0077(7) 0.0037(7) 0.0059(7)
O3 0.0239(9) 0.0272(9) 0.0147(8) 0.0078(7) 0.0026(7) 0.0086(7)
O4 0.0149(8) 0.0197(8) 0.0182(8) 0.0057(7) 0.0016(7) 0.0038(7)
O5 0.0313(11) 0.0244(10) 0.0306(11) 0.0114(8) -0.0116(9) 0.0035(8)
O6 0.0233(9) 0.0334(10) 0.0212(9) 0.0164(8) 0.0027(7) 0.0099(8)
N1 0.0159(10) 0.0211(10) 0.0219(10) 0.0070(9) 0.0031(8) 0.0063(8)
N2 0.0185(11) 0.0273(11) 0.0170(10) 0.0042(9) 0.0022(8) 0.0009(9)
C1 0.0126(10) 0.0230(12) 0.0161(11) 0.0091(9) 0.0024(9) 0.0047(9)
C2 0.0128(10) 0.0235(12) 0.0163(11) 0.0082(9) 0.0027(9) 0.0044(9)
C3 0.0155(11) 0.0259(12) 0.0215(12) 0.0120(10) 0.0062(9) 0.0080(10)
C4 0.0160(11) 0.0315(14) 0.0227(13) 0.0142(11) 0.0023(10) 0.0075(10)
C5 0.0158(11) 0.0310(14) 0.0170(12) 0.0081(10) -0.0007(9) 0.0032(10)
C6 0.0152(11) 0.0229(12) 0.0184(12) 0.0066(10) 0.0029(9) 0.0052(9)
C7 0.0195(12) 0.0217(12) 0.0187(12) 0.0064(10) 0.0051(9) 0.0067(10)
C8 0.0205(12) 0.0194(12) 0.0179(11) 0.0073(9) 0.0061(9) 0.0063(9)
C9 0.0209(12) 0.0246(13) 0.0249(13) 0.0093(11) 0.0056(10) 0.0096(10)
C10 0.0310(15) 0.0267(14) 0.0456(18) 0.0175(13) 0.0051(13) 0.0124(12)
C11 0.0362(17) 0.0216(14) 0.052(2) 0.0130(14) 0.0056(15) 0.0063(12)
C12 0.0254(14) 0.0232(13) 0.0335(15) 0.0070(12) 0.0025(12) 0.0053(11)
C13 0.0201(12) 0.0293(13) 0.0258(13) 0.0137(11) 0.0051(10) 0.0123(10)
C14 0.0247(14) 0.0365(15) 0.0317(15) 0.0114(12) 0.0105(12) 0.0154(12)
C15 0.0318(15) 0.0337(15) 0.0380(16) 0.0193(13) 0.0030(13) 0.0154(13)
C16 0.0251(13) 0.0258(13) 0.0202(12) 0.0122(10) 0.0053(10) 0.0130(11)
C17 0.0261(14) 0.0313(14) 0.0324(15) 0.0173(12) 0.0024(12) 0.0127(12)
C18 0.0318(16) 0.0375(16) 0.0335(16) 0.0185(13) -0.0036(12) 0.0131(13)
C19 0.0447(18) 0.0353(16) 0.0298(15) 0.0186(13) 0.0050(13) 0.0196(14)
C20 0.0383(17) 0.0282(14) 0.0373(16) 0.0192(13) 0.0034(13) 0.0094(13)
C21 0.0286(14) 0.0266(13) 0.0269(14) 0.0125(11) 0.0019(11) 0.0094(11)
C22 0.0228(14) 0.0477(19) 0.061(2) 0.0370(18) -0.0036(14) 0.0101(13)
C23 0.0345(19) 0.0351(19) 0.075(3) 0.0094(19) 0.0043(18) 0.0070(15)
C24 0.0315(18) 0.080(3) 0.045(2) 0.036(2) 0.0087(15) 0.0128(18)
C25 0.055(2) 0.047(2) 0.0436(19) 0.0315(17) 0.0064(16) 0.0231(17)
C26 0.191(7) 0.050(3) 0.070(4) 0.038(3) 0.008(4) 0.049(4)
C27 0.130(5) 0.103(4) 0.060(3) 0.061(3) 0.045(3) 0.076(4)
C28 0.0396(17) 0.0219(14) 0.0379(17) 0.0131(13) -0.0109(14) 0.0009(12)
C29 0.081(3) 0.0279(17) 0.049(2) 0.0037(16) -0.021(2) 0.0160(19)
C30 0.0351(19) 0.052(2) 0.072(3) 0.037(2) -0.0072(18) -0.0049(17)
C31 0.0195(12) 0.0229(12) 0.0177(11) 0.0092(10) 0.0022(9) 0.0024(10)
C32 0.0347(16) 0.0418(17) 0.0284(15) 0.0211(13) 0.0115(12) 0.0191(13)
C33 0.049(2) 0.0466(19) 0.0349(17) 0.0286(15) 0.0138(15) 0.0222(16)
C34 0.0403(18) 0.0486(19) 0.0341(16) 0.0291(15) 0.0126(14) 0.0084(15)
C35 0.0322(16) 0.064(2) 0.048(2) 0.0397(19) 0.0214(15) 0.0181(16)
C36 0.0253(14) 0.0467(17) 0.0378(16) 0.0292(15) 0.0119(12) 0.0146(13)
C37 0.0160(11) 0.0193(12) 0.0218(12) 0.0049(10) 0.0039(9) 0.0046(9)
C38 0.0234(13) 0.0200(12) 0.0233(13) 0.0055(10) 0.0053(10) 0.0068(10)
C39 0.0342(16) 0.0246(14) 0.0306(15) 0.0101(12) 0.0089(12) 0.0027(12)
C40 0.0305(15) 0.0252(14) 0.0349(16) 0.0051(12) 0.0070(13) -0.0047(12)
C41 0.0232(14) 0.0321(15) 0.0297(15) 0.0046(12) -0.0004(12) -0.0029(12)
C42 0.0196(12) 0.0245(13) 0.0221(13) 0.0029(10) 0.0023(10) 0.0050(10)
C43 0.0249(13) 0.0239(12) 0.0231(13) 0.0098(10) 0.0035(10) 0.0080(10)
C44 0.0364(16) 0.0312(15) 0.0232(14) 0.0083(12) 0.0047(12) 0.0100(13)
C45 0.0440(18) 0.0318(15) 0.0322(16) 0.0158(13) 0.0059(13) 0.0178(14)
C46 0.054(2) 0.0393(19) 0.042(2) 0.0121(16) 0.0050(17) -0.0194(17)
C47 0.085(4) 0.033(2) 0.090(4) 0.027(2) 0.005(3) -0.008(2)
C48 0.051(3) 0.062(3) 0.119(5) 0.019(3) 0.025(3) -0.015(2)
C49 0.0250(14) 0.0319(15) 0.0205(13) 0.0052(11) -0.0025(11) 0.0024(11)
C50 0.073(3) 0.041(2) 0.0225(16) -0.0002(15) 0.0011(17) -0.0069(19)
C51 0.0374(19) 0.069(3) 0.048(2) 0.0306(19) 0.0018(16) 0.0241(18)
C52 0.0198(12) 0.0261(13) 0.0136(11) 0.0052(10) 0.0015(9) 0.0024(10)
C53 0.0292(15) 0.0423(17) 0.0222(13) 0.0137(12) 0.0092(11) 0.0148(13)
C54 0.0343(17) 0.057(2) 0.0297(16) 0.0199(15) 0.0171(13) 0.0162(15)
C55 0.0421(18) 0.0463(19) 0.0258(15) 0.0192(14) 0.0133(13) 0.0061(15)
C56 0.0441(18) 0.0391(17) 0.0266(15) 0.0179(13) 0.0093(13) 0.0122(14)
C57 0.0316(15) 0.0338(15) 0.0235(13) 0.0137(12) 0.0078(11) 0.0103(12)
Cl1 0.0868(11) 0.1222(14) 0.0742(9) 0.0384(9) 0.0202(8) 0.0035(10)
Cl2 0.0607(7) 0.0822(9) 0.1299(13) 0.0675(10) 0.0137(8) 0.0141(7)
C58 0.057(3) 0.081(3) 0.072(3) 0.052(3) 0.009(2) 0.019(2)
O7 0.117(6) 0.076(5) 0.131(7) 0.056(5) 0.040(5) 0.021(4)
C59 0.072(6) 0.056(5) 0.097(7) 0.046(5) 0.020(5) 0.004(4)
C60 0.082(7) 0.052(5) 0.093(8) 0.036(5) 0.001(6) -0.009(5)
C61 0.137(9) 0.080(6) 0.098(7) 0.075(6) 0.009(6) 0.016(5)
C62 0.126(10) 0.062(6) 0.143(10) 0.089(7) 0.016(8) 0.016(6)

loop_
_atom_type_symbol
_atom_type_description
_atom_type_scat_dispersion_real
_atom_type_scat_dispersion_imag
_atom_type_scat_source
C C 0.0033 0.0016 'International Tables Vol C Tables 4.2.6.8 and 6.1.1.4'
H H 0.0000 0.0000 'International Tables Vol C Tables 4.2.6.8 and 6.1.1.4'
Cl Cl 0.1484 0.1585 'International Tables Vol C Tables 4.2.6.8 and 6.1.1.4'
Ir Ir -1.4442 7.9887 'International Tables Vol C Tables 4.2.6.8 and 6.1.1.4'
N N 0.0061 0.0033 'International Tables Vol C Tables 4.2.6.8 and 6.1.1.4'
O O 0.0106 0.0060 'International Tables Vol C Tables 4.2.6.8 and 6.1.1.4'
P P 0.1023 0.0942 'International Tables Vol C Tables 4.2.6.8 and 6.1.1.4'
S S 0.1246 0.1234 'International Tables Vol C Tables 4.2.6.8 and 6.1.1.4'

loop_
_diffrn_orient_matrix_type
_diffrn_orient_matrix_UB_11
_diffrn_orient_matrix_UB_12
_diffrn_orient_matrix_UB_13
_diffrn_orient_matrix_UB_21
_diffrn_orient_matrix_UB_22
_diffrn_orient_matrix_UB_23
_diffrn_orient_matrix_UB_31
_diffrn_orient_matrix_UB_32
_diffrn_orient_matrix_UB_33
'Nonius RMAT' -0.0783263 -0.0396267 -0.0406932 -0.0358757 0.0492829 0.0198926 0.0315352 0.0214509 -0.0393877
'Nonius RMAT' -0.0770101 -0.0453545 -0.0391812 -0.0422987 0.0458352 0.0155502 0.0263970 0.0173589 -0.0427326

loop_
_geom_angle_atom_site_label_1
_geom_angle_atom_site_label_2
_geom_angle_atom_site_label_3
_geom_angle
O2 Ir1 O4 89.55(7)
O2 Ir1 P1 83.16(5)
O4 Ir1 P1 172.69(5)
O2 Ir1 P2 171.53(5)
O4 Ir1 P2 82.71(5)
P1 Ir1 P2 104.54(2)
O2 Ir1 O6 81.40(7)
O4 Ir1 O6 82.68(7)
P1 Ir1 O6 96.66(5)
P2 Ir1 O6 100.93(5)
O2 Ir1 H1 96.1
O4 Ir1 H1 93.5
P1 Ir1 H1 86.8
P2 Ir1 H1 81.0
O6 Ir1 H1 175.5
O3 S1 O2 111.56(11)
O3 S1 N1 111.91(12)
O2 S1 N1 110.91(11)
O3 S1 C16 107.31(12)
O2 S1 C16 108.40(12)
N1 S1 C16 106.48(13)
O5 S2 O4 110.30(12)
O5 S2 N2 114.76(14)
O4 S2 N2 111.31(11)
O5 S2 C37 108.28(12)
O4 S2 C37 106.79(11)
N2 S2 C37 104.92(12)
N1 P1 C31 105.95(12)
N1 P1 C1 101.20(11)
C31 P1 C1 104.80(12)
N1 P1 Ir1 106.69(8)
C31 P1 Ir1 118.42(9)
C1 P1 Ir1 117.87(8)
N2 P2 C7 103.35(12)
N2 P2 C52 106.61(12)
C7 P2 C52 105.64(12)
N2 P2 Ir1 106.86(8)
C7 P2 Ir1 115.96(9)
C52 P2 Ir1 117.21(9)
C2 O1 C8 113.19(19)
S1 O2 Ir1 117.95(10)
S2 O4 Ir1 111.27(10)
Ir1 O6 H1O 141.0
Ir1 O6 H2O 107.7
H1O O6 H2O 102.8
S1 N1 P1 118.55(13)
S2 N2 P2 115.39(14)
C2 C1 C6 117.3(2)
C2 C1 P1 119.65(18)
C6 C1 P1 122.62(19)
O1 C2 C1 115.7(2)
O1 C2 C3 119.5(2)
C1 C2 C3 124.7(2)
C2 C3 C4 116.3(2)
C2 C3 C13 118.0(2)
C4 C3 C13 125.7(2)
C5 C4 C3 120.6(2)
C5 C4 H4 119.7
C3 C4 H4 119.7
C6 C5 C4 121.4(2)
C6 C5 H5 119.3
C4 C5 H5 119.3
C5 C6 C1 119.5(2)
C5 C6 H6 120.3
C1 C6 H6 120.3
C8 C7 C12 117.8(3)
C8 C7 P2 117.36(19)
C12 C7 P2 124.5(2)
C9 C8 C7 124.9(2)
C9 C8 O1 120.1(2)
C7 C8 O1 114.9(2)
C8 C9 C10 115.7(3)
C8 C9 C13 117.9(2)
C10 C9 C13 126.3(3)
C11 C10 C9 121.1(3)
C11 C10 H10 119.5
C9 C10 H10 119.5
C12 C11 C10 121.0(3)
C12 C11 H11 119.5
C10 C11 H11 119.5
C11 C12 C7 119.3(3)
C11 C12 H12 120.3
C7 C12 H12 120.3
C9 C13 C15 111.7(2)
C9 C13 C3 107.1(2)
C15 C13 C3 111.4(2)
C9 C13 C14 107.6(2)
C15 C13 C14 110.2(2)
C3 C13 C14 108.7(2)
C13 C14 H14A 109.5
C13 C14 H14B 109.5
H14A C14 H14B 109.5
C13 C14 H14C 109.5
H14A C14 H14C 109.5
H14B C14 H14C 109.5
C13 C15 H15A 109.5
C13 C15 H15B 109.5
H15A C15 H15B 109.5
C13 C15 H15C 109.5
H15A C15 H15C 109.5
H15B C15 H15C 109.5
C21 C16 C17 120.9(2)
C21 C16 S1 115.8(2)
C17 C16 S1 123.1(2)
C18 C17 C16 116.8(3)
C18 C17 C22 116.7(3)
C16 C17 C22 126.3(3)
C19 C18 C17 123.4(3)
C19 C18 H18 118.3
C17 C18 H18 118.3
C18 C19 C20 117.9(3)
C18 C19 C25 119.5(3)
C20 C19 C25 122.6(3)
C19 C20 C21 122.1(3)
C19 C20 H20 119.0
C21 C20 H20 119.0
C20 C21 C16 118.1(3)
C20 C21 C28 117.0(3)
C16 C21 C28 124.8(3)
C23 C22 C17 112.8(3)
C23 C22 C24 109.6(3)
C17 C22 C24 109.5(3)
C23 C22 H22 108.3
C17 C22 H22 108.3
C24 C22 H22 108.3
C22 C23 H23A 109.5
C22 C23 H23B 109.5
H23A C23 H23B 109.5
C22 C23 H23C 109.5
H23A C23 H23C 109.5
H23B C23 H23C 109.5
C22 C24 H24A 109.5
C22 C24 H24B 109.5
H24A C24 H24B 109.5
C22 C24 H24C 109.5
H24A C24 H24C 109.5
H24B C24 H24C 109.5
C26 C25 C27 111.6(4)
C26 C25 C19 113.8(3)
C27 C25 C19 111.1(3)
C26 C25 H25 106.6
C27 C25 H25 106.6
C19 C25 H25 106.6
C25 C26 H26A 109.5
C25 C26 H26B 109.5
H26A C26 H26B 109.5
C25 C26 H26C 109.5
H26A C26 H26C 109.5
H26B C26 H26C 109.5
C25 C27 H27A 109.5
C25 C27 H27B 109.5
H27A C27 H27B 109.5
C25 C27 H27C 109.5
H27A C27 H27C 109.5
H27B C27 H27C 109.5
C30 C28 C21 112.4(3)
C30 C28 C29 112.3(3)
C21 C28 C29 108.8(3)
C30 C28 H28 107.7
C21 C28 H28 107.7
C29 C28 H28 107.7
C28 C29 H29A 109.5
C28 C29 H29B 109.5
H29A C29 H29B 109.5
C28 C29 H29C 109.5
H29A C29 H29C 109.5
H29B C29 H29C 109.5
C28 C30 H30A 109.5
C28 C30 H30B 109.5
H30A C30 H30B 109.5
C28 C30 H30C 109.5
H30A C30 H30C 109.5
H30B C30 H30C 109.5
C36 C31 C32 119.1(3)
C36 C31 P1 122.4(2)
C32 C31 P1 118.5(2)
C33 C32 C31 120.2(3)
C33 C32 H32 119.9
C31 C32 H32 119.9
C34 C33 C32 120.2(3)
C34 C33 H33 119.9
C32 C33 H33 119.9
C35 C34 C33 120.0(3)
C35 C34 H34 120.0
C33 C34 H34 120.0
C34 C35 C36 120.2(3)
C34 C35 H35 119.9
C36 C35 H35 119.9
C31 C36 C35 120.3(3)
C31 C36 H36 119.9
C35 C36 H36 119.9
C38 C37 C42 120.9(2)
C38 C37 S2 120.0(2)
C42 C37 S2 119.1(2)
C39 C38 C37 117.8(3)
C39 C38 C43 117.0(3)
C37 C38 C43 125.1(2)
C38 C39 C40 122.7(3)
C38 C39 H39 118.7
C40 C39 H39 118.7
C41 C40 C39 117.5(3)
C41 C40 C46 122.2(3)
C39 C40 C46 120.1(3)
C40 C41 C42 123.5(3)
C40 C41 H41 118.3
C42 C41 H41 118.3
C41 C42 C37 117.3(3)
C41 C42 C49 116.6(3)
C37 C42 C49 126.2(3)
C38 C43 C44 111.2(2)
C38 C43 C45 111.6(2)
C44 C43 C45 109.8(2)
C38 C43 H43 108.0
C44 C43 H43 108.0
C45 C43 H43 108.0
C43 C44 H44A 109.5
C43 C44 H44B 109.5
H44A C44 H44B 109.5
C43 C44 H44C 109.5
H44A C44 H44C 109.5
H44B C44 H44C 109.5
C43 C45 H45A 109.5
C43 C45 H45B 109.5
H45A C45 H45B 109.5
C43 C45 H45C 109.5
H45A C45 H45C 109.5
H45B C45 H45C 109.5
C48 C46 C40 113.7(4)
C48 C46 C47 108.0(4)
C40 C46 C47 109.2(4)
C48 C46 H46 108.6
C40 C46 H46 108.6
C47 C46 H46 108.6
C46 C47 H47A 109.5
C46 C47 H47B 109.5
H47A C47 H47B 109.5
C46 C47 H47C 109.5
H47A C47 H47C 109.5
H47B C47 H47C 109.5
C46 C48 H48A 109.5
C46 C48 H48B 109.5
H48A C48 H48B 109.5
C46 C48 H48C 109.5
H48A C48 H48C 109.5
H48B C48 H48C 109.5
C51 C49 C42 110.6(3)
C51 C49 C50 110.9(3)
C42 C49 C50 112.0(3)
C51 C49 H49 107.7
C42 C49 H49 107.7
C50 C49 H49 107.7
C49 C50 H50A 109.5
C49 C50 H50B 109.5
H50A C50 H50B 109.5
C49 C50 H50C 109.5
H50A C50 H50C 109.5
H50B C50 H50C 109.5
C49 C51 H51A 109.5
C49 C51 H51B 109.5
H51A C51 H51B 109.5
C49 C51 H51C 109.5
H51A C51 H51C 109.5
H51B C51 H51C 109.5
C57 C52 C53 119.4(3)
C57 C52 P2 117.5(2)
C53 C52 P2 123.1(2)
C52 C53 C54 120.0(3)
C52 C53 H53 120.0
C54 C53 H53 120.0
C55 C54 C53 120.0(3)
C55 C54 H54 120.0
C53 C54 H54 120.0
C54 C55 C56 120.5(3)
C54 C55 H55 119.8
C56 C55 H55 119.8
C55 C56 C57 119.9(3)
C55 C56 H56 120.1
C57 C56 H56 120.1
C52 C57 C56 120.3(3)
C52 C57 H57 119.8
C56 C57 H57 119.8
Cl1 C58 Cl2 111.4(3)
Cl1 C58 H58A 109.4
Cl2 C58 H58A 109.4
Cl1 C58 H58B 109.4
Cl2 C58 H58B 109.4
H58A C58 H58B 108.0
C61 O7 C59 130.6(9)
C60 C59 O7 125.1(9)
C60 C59 H59A 106.0
O7 C59 H59A 106.0
C60 C59 H59B 106.0
O7 C59 H59B 106.0
H59A C59 H59B 106.3
C59 C60 H60A 109.5
C59 C60 H60B 109.5
H60A C60 H60B 109.5
C59 C60 H60C 109.5
H60A C60 H60C 109.5
H60B C60 H60C 109.5
O7 C61 C62 132.1(10)
O7 C61 H61A 104.2
C62 C61 H61A 104.2
O7 C61 H61B 104.2
C62 C61 H61B 104.2
H61A C61 H61B 105.5
C61 C62 H62A 109.5
C61 C62 H62B 109.5
H62A C62 H62B 109.5
C61 C62 H62C 109.5
H62A C62 H62C 109.5
H62B C62 H62C 109.5

loop_
_geom_bond_atom_site_label_1
_geom_bond_atom_site_label_2
_geom_bond_distance
Ir1 O2 2.1639(18)
Ir1 O4 2.1752(17)
Ir1 P1 2.2311(6)
Ir1 P2 2.2315(6)
Ir1 O6 2.2427(18)
Ir1 H1 1.4894
S1 O3 1.4541(18)
S1 O2 1.4974(18)
S1 N1 1.554(2)
S1 C16 1.796(3)
S2 O5 1.439(2)
S2 O4 1.5093(18)
S2 N2 1.554(2)
S2 C37 1.792(3)
P1 N1 1.665(2)
P1 C31 1.815(3)
P1 C1 1.821(2)
P2 N2 1.656(2)
P2 C7 1.814(3)
P2 C52 1.817(3)
O1 C2 1.381(3)
O1 C8 1.386(3)
O6 H1O 0.8318
O6 H2O 0.8509
C1 C2 1.384(3)
C1 C6 1.401(3)
C2 C3 1.392(3)
C3 C4 1.394(4)
C3 C13 1.535(4)
C4 C5 1.392(4)
C4 H4 0.9500
C5 C6 1.387(4)
C5 H5 0.9500
C6 H6 0.9500
C7 C8 1.384(4)
C7 C12 1.393(4)
C8 C9 1.384(4)
C9 C10 1.396(4)
C9 C13 1.525(4)
C10 C11 1.394(5)
C10 H10 0.9500
C11 C12 1.386(5)
C11 H11 0.9500
C12 H12 0.9500
C13 C15 1.528(4)
C13 C14 1.548(4)
C14 H14A 0.9800
C14 H14B 0.9800
C14 H14C 0.9800
C15 H15A 0.9800
C15 H15B 0.9800
C15 H15C 0.9800
C16 C21 1.415(4)
C16 C17 1.416(4)
C17 C18 1.398(4)
C17 C22 1.527(4)
C18 C19 1.381(5)
C18 H18 0.9500
C19 C20 1.389(5)
C19 C25 1.523(4)
C20 C21 1.393(4)
C20 H20 0.9500
C21 C28 1.529(4)
C22 C23 1.514(6)
C22 C24 1.537(5)
C22 H22 1.0000
C23 H23A 0.9800
C23 H23B 0.9800
C23 H23C 0.9800
C24 H24A 0.9800
C24 H24B 0.9800
C24 H24C 0.9800
C25 C26 1.471(6)
C25 C27 1.487(6)
C25 H25 1.0000
C26 H26A 0.9800
C26 H26B 0.9800
C26 H26C 0.9800
C27 H27A 0.9800
C27 H27B 0.9800
C27 H27C 0.9800
C28 C30 1.528(6)
C28 C29 1.535(5)
C28 H28 1.0000
C29 H29A 0.9800
C29 H29B 0.9800
C29 H29C 0.9800
C30 H30A 0.9800
C30 H30B 0.9800
C30 H30C 0.9800
C31 C36 1.392(4)
C31 C32 1.395(4)
C32 C33 1.388(4)
C32 H32 0.9500
C33 C34 1.387(5)
C33 H33 0.9500
C34 C35 1.377(5)
C34 H34 0.9500
C35 C36 1.393(4)
C35 H35 0.9500
C36 H36 0.9500
C37 C38 1.415(4)
C37 C42 1.417(4)
C38 C39 1.391(4)
C38 C43 1.529(4)
C39 C40 1.396(5)
C39 H39 0.9500
C40 C41 1.379(5)
C40 C46 1.526(4)
C41 C42 1.395(4)
C41 H41 0.9500
C42 C49 1.528(4)
C43 C44 1.533(4)
C43 C45 1.537(4)
C43 H43 1.0000
C44 H44A 0.9800
C44 H44B 0.9800
C44 H44C 0.9800
C45 H45A 0.9800
C45 H45B 0.9800
C45 H45C 0.9800
C46 C48 1.525(8)
C46 C47 1.536(7)
C46 H46 1.0000
C47 H47A 0.9800
C47 H47B 0.9800
C47 H47C 0.9800
C48 H48A 0.9800
C48 H48B 0.9800
C48 H48C 0.9800
C49 C51 1.528(5)
C49 C50 1.538(4)
C49 H49 1.0000
C50 H50A 0.9800
C50 H50B 0.9800
C50 H50C 0.9800
C51 H51A 0.9800
C51 H51B 0.9800
C51 H51C 0.9800
C52 C57 1.388(4)
C52 C53 1.390(4)
C53 C54 1.396(4)
C53 H53 0.9500
C54 C55 1.374(5)
C54 H54 0.9500
C55 C56 1.380(5)
C55 H55 0.9500
C56 C57 1.389(4)
C56 H56 0.9500
C57 H57 0.9500
Cl1 C58 1.743(6)
Cl2 C58 1.745(5)
C58 H58A 0.9900
C58 H58B 0.9900
O7 C61 1.351(15)
O7 C59 1.460(15)
C59 C60 1.421(15)
C59 H59A 0.9900
C59 H59B 0.9900
C60 H60A 0.9800
C60 H60B 0.9800
C60 H60C 0.9800
C61 C62 1.364(17)
C61 H61A 0.9900
C61 H61B 0.9900
C62 H62A 0.9800
C62 H62B 0.9800
C62 H62C 0.9800

loop_
_geom_torsion_atom_site_label_1
_geom_torsion_atom_site_label_2
_geom_torsion_atom_site_label_3
_geom_torsion_atom_site_label_4
_geom_torsion
O3 S1 O2 Ir1 143.47(11)
N1 S1 O2 Ir1 17.98(16)
C16 S1 O2 Ir1 -98.58(13)
O5 S2 O4 Ir1 89.18(13)
N2 S2 O4 Ir1 -39.41(15)
C37 S2 O4 Ir1 -153.38(11)
O3 S1 N1 P1 -142.80(14)
O2 S1 N1 P1 -17.51(19)
C16 S1 N1 P1 100.23(16)
C31 P1 N1 S1 -117.94(16)
C1 P1 N1 S1 132.95(15)
Ir1 P1 N1 S1 9.11(17)
O5 S2 N2 P2 -96.24(17)
O4 S2 N2 P2 29.92(19)
C37 S2 N2 P2 145.06(15)
C7 P2 N2 S2 -129.18(16)
C52 P2 N2 S2 119.73(16)
Ir1 P2 N2 S2 -6.36(17)
N1 P1 C1 C2 -164.3(2)
C31 P1 C1 C2 85.7(2)
Ir1 P1 C1 C2 -48.5(2)
N1 P1 C1 C6 8.1(2)
C31 P1 C1 C6 -101.9(2)
Ir1 P1 C1 C6 124.0(2)
C8 O1 C2 C1 136.3(2)
C8 O1 C2 C3 -41.7(3)
C6 C1 C2 O1 175.6(2)
P1 C1 C2 O1 -11.6(3)
C6 C1 C2 C3 -6.5(4)
P1 C1 C2 C3 166.3(2)
O1 C2 C3 C4 -177.8(2)
C1 C2 C3 C4 4.3(4)
O1 C2 C3 C13 3.0(3)
C1 C2 C3 C13 -174.9(2)
C2 C3 C4 C5 0.7(4)
C13 C3 C4 C5 179.9(2)
C3 C4 C5 C6 -3.4(4)
C4 C5 C6 C1 1.2(4)
C2 C1 C6 C5 3.5(4)
P1 C1 C6 C5 -169.1(2)
N2 P2 C7 C8 173.8(2)
C52 P2 C7 C8 -74.4(2)
Ir1 P2 C7 C8 57.2(2)
N2 P2 C7 C12 0.6(3)
C52 P2 C7 C12 112.4(3)
Ir1 P2 C7 C12 -115.9(2)
C12 C7 C8 C9 4.2(4)
P2 C7 C8 C9 -169.4(2)
C12 C7 C8 O1 -177.4(2)
P2 C7 C8 O1 8.9(3)
C2 O1 C8 C9 40.3(3)
C2 O1 C8 C7 -138.2(2)
C7 C8 C9 C10 -3.6(4)
O1 C8 C9 C10 178.2(2)
C7 C8 C9 C13 178.4(2)
O1 C8 C9 C13 0.2(4)
C8 C9 C10 C11 0.7(5)
C13 C9 C10 C11 178.5(3)
C9 C10 C11 C12 1.3(5)
C10 C11 C12 C7 -0.7(5)
C8 C7 C12 C11 -1.9(4)
P2 C7 C12 C11 171.2(3)
C8 C9 C13 C15 -157.6(3)
C10 C9 C13 C15 24.6(4)
C8 C9 C13 C3 -35.4(3)
C10 C9 C13 C3 146.8(3)
C8 C9 C13 C14 81.4(3)
C10 C9 C13 C14 -96.4(3)
C2 C3 C13 C9 33.9(3)
C4 C3 C13 C9 -145.2(3)
C2 C3 C13 C15 156.3(2)
C4 C3 C13 C15 -22.8(4)
C2 C3 C13 C14 -82.1(3)
C4 C3 C13 C14 98.8(3)
O3 S1 C16 C21 -75.1(2)
O2 S1 C16 C21 164.3(2)
N1 S1 C16 C21 44.9(2)
O3 S1 C16 C17 110.2(2)
O2 S1 C16 C17 -10.5(3)
N1 S1 C16 C17 -129.8(2)
C21 C16 C17 C18 -9.0(4)
S1 C16 C17 C18 165.5(2)
C21 C16 C17 C22 165.2(3)
S1 C16 C17 C22 -20.3(4)
C16 C17 C18 C19 1.9(5)
C22 C17 C18 C19 -172.8(3)
C17 C18 C19 C20 5.0(5)
C17 C18 C19 C25 -175.5(3)
C18 C19 C20 C21 -5.2(5)
C25 C19 C20 C21 175.4(3)
C19 C20 C21 C16 -1.6(5)
C19 C20 C21 C28 175.4(3)
C17 C16 C21 C20 8.9(4)
S1 C16 C21 C20 -166.0(2)
C17 C16 C21 C28 -167.9(3)
S1 C16 C21 C28 17.2(4)
C18 C17 C22 C23 -55.7(4)
C16 C17 C22 C23 130.2(3)
C18 C17 C22 C24 66.6(4)
C16 C17 C22 C24 -107.5(3)
C18 C19 C25 C26 -139.5(5)
C20 C19 C25 C26 39.9(6)
C18 C19 C25 C27 93.5(5)
C20 C19 C25 C27 -87.1(5)
C20 C21 C28 C30 62.5(4)
C16 C21 C28 C30 -120.8(3)
C20 C21 C28 C29 -62.5(4)
C16 C21 C28 C29 114.3(4)
N1 P1 C31 C36 -126.2(2)
C1 P1 C31 C36 -19.7(3)
Ir1 P1 C31 C36 114.1(2)
N1 P1 C31 C32 52.8(2)
C1 P1 C31 C32 159.4(2)
Ir1 P1 C31 C32 -66.8(2)
C36 C31 C32 C33 2.8(5)
P1 C31 C32 C33 -176.3(3)
C31 C32 C33 C34 -1.8(5)
C32 C33 C34 C35 -0.4(6)
C33 C34 C35 C36 1.5(6)
C32 C31 C36 C35 -1.6(5)
P1 C31 C36 C35 177.5(3)
C34 C35 C36 C31 -0.5(6)
O5 S2 C37 C38 155.2(2)
O4 S2 C37 C38 36.4(2)
N2 S2 C37 C38 -81.9(2)
O5 S2 C37 C42 -25.0(2)
O4 S2 C37 C42 -143.8(2)
N2 S2 C37 C42 97.9(2)
C42 C37 C38 C39 6.5(4)
S2 C37 C38 C39 -173.7(2)
C42 C37 C38 C43 -171.6(2)
S2 C37 C38 C43 8.2(4)
C37 C38 C39 C40 -2.9(4)
C43 C38 C39 C40 175.4(3)
C38 C39 C40 C41 -1.4(5)
C38 C39 C40 C46 -176.9(3)
C39 C40 C41 C42 2.2(5)
C46 C40 C41 C42 177.6(3)
C40 C41 C42 C37 1.3(5)
C40 C41 C42 C49 -178.1(3)
C38 C37 C42 C41 -5.8(4)
S2 C37 C42 C41 174.4(2)
C38 C37 C42 C49 173.5(3)
S2 C37 C42 C49 -6.2(4)
C39 C38 C43 C44 74.6(3)
C37 C38 C43 C44 -107.3(3)
C39 C38 C43 C45 -48.4(3)
C37 C38 C43 C45 129.7(3)
C41 C40 C46 C48 26.8(6)
C39 C40 C46 C48 -158.0(4)
C41 C40 C46 C47 -93.9(5)
C39 C40 C46 C47 81.3(5)
C41 C42 C49 C51 -78.3(3)
C37 C42 C49 C51 102.4(3)
C41 C42 C49 C50 46.0(4)
C37 C42 C49 C50 -133.3(3)
N2 P2 C52 C57 -64.0(2)
C7 P2 C52 C57 -173.5(2)
Ir1 P2 C52 C57 55.6(2)
N2 P2 C52 C53 115.0(2)
C7 P2 C52 C53 5.5(3)
Ir1 P2 C52 C53 -125.4(2)
C57 C52 C53 C54 -1.0(4)
P2 C52 C53 C54 -180.0(2)
C52 C53 C54 C55 0.5(5)
C53 C54 C55 C56 0.4(5)
C54 C55 C56 C57 -0.7(5)
C53 C52 C57 C56 0.6(4)
P2 C52 C57 C56 179.6(2)
C55 C56 C57 C52 0.2(5)
C61 O7 C59 C60 -179.8(15)
C59 O7 C61 C62 -177.7(16)
